data_1510785
loop_
_publ_author_name
'Bilonizhko, N.S.'
'Kuz'ma, Yu.B.'

_publ_section_title
;
 Crystal structure of the neodymium-nickel-boron Nd3 Ni13 B2 compound and
 its analogues
;
_journal_name_full
;
Dopovidi Akademii Nauk Ukrains'koi RSR, Seriya A: Fiziko-Matematichni Ta
 Tekhnichni Nauki
;
_journal_page_first 87
_journal_page_last 90
_journal_volume 43
_journal_year 1981
_chemical_formula_sum 'B2 Nd3 Ni13'
_chemical_name_systematic 'Nd3 Ni13 B2'
_space_group_IT_number 191
_symmetry_space_group_name_Hall '-P 6 2'
_symmetry_space_group_name_H-M 'P 6/m m m'
_cell_angle_alpha 90
_cell_angle_beta 90
_cell_angle_gamma 120
_cell_formula_units_Z 1
_cell_length_a 5.005
_cell_length_b 5.005
_cell_length_c 10.904
_cell_volume 236.551
_citation_journal_id_ASTM DNUNDU
_cod_data_source_file boron_282.cif
_cod_data_source_block B2Nd3Ni13
_cod_original_cell_volume 236.5509
_cod_database_code 1510785

loop_
_symmetry_equiv_pos_as_xyz
x,y,z
x-y,x,z
-y,x-y,z
-x,-y,z
-x+y,-x,z
y,-x+y,z
-y,-x,-z
x-y,-y,-z
x,x-y,-z
y,x,-z
-x+y,y,-z
-x,-x+y,-z
-x,-y,-z
-x+y,-x,-z
y,-x+y,-z
x,y,-z
x-y,x,-z
-y,x-y,-z
y,x,z
-x+y,y,z
-x,-x+y,z
-y,-x,z
x-y,-y,z
x,x-y,z

loop_
_atom_site_label
_atom_site_type_symbol
_atom_site_fract_x
_atom_site_fract_y
_atom_site_fract_z
_atom_site_occupancy
_atom_site_U_iso_or_equiv
Ni3 Ni 0.5 0 0.134 1 0.0
Ni2 Ni 0.3333 0.6667 0.323 1 0.0
B1 B 0.3333 0.6667 0 1 0.0
Ni1 Ni 0.5 0 0.5 1 0.0
Nd2 Nd 0 0 0.328 1 0.0
Nd1 Nd 0 0 0 1 0.0
